data_4113722
loop_
_publ_author_name
'Shijun Zheng'
'Jie Lan'
'Saeed I. Khan'
'Yves Rubin'

_publ_section_title
;
 Synthesis, Characterization, and Coordination Chemistry of the
 2-Azaphenalenyl Radical
;
_journal_name_full 'Journal of the American Chemical Society'
_journal_page_first 5786
_journal_page_last 5791
_journal_paper_doi 10.1021/ja029236o
_journal_volume 125
_journal_year 2003
_chemical_formula_sum 'C41 H25 Cu F12 N2 O4'
_chemical_formula_weight 901.17
_chemical_name_systematic
; 
 ? 
;
_space_group_IT_number 15
_symmetry_cell_setting monoclinic
_symmetry_space_group_name_Hall '-C 2yc'
_symmetry_space_group_name_H-M 'C 1 2/c 1'
_atom_sites_solution_hydrogens geom
_atom_sites_solution_primary direct
_atom_sites_solution_secondary difmap
_audit_creation_method SHELXL-97
_cell_angle_alpha 90.00
_cell_angle_beta 130.540(5)
_cell_angle_gamma 90.00
_cell_formula_units_Z 4
_cell_length_a 21.593(3)
_cell_length_b 14.056(3)
_cell_length_c 16.127(3)
_cell_measurement_reflns_used 884
_cell_measurement_temperature 100(2)
_cell_measurement_theta_max 24.40
_cell_measurement_theta_min 3.01
_cell_volume 3719.8(12)
_computing_cell_refinement 'Bruker SMART'
_computing_data_collection 'Bruker SMART'
_computing_data_reduction 'Bruker SHELXTL'
_computing_molecular_graphics 'Bruker SHELXTL'
_computing_publication_material 'Bruker SHELXTL'
_computing_structure_refinement 'SHELXL-97 (Sheldrick, 1997)'
_computing_structure_solution 'SHELXS-97 (Sheldrick, 1990)'
_diffrn_ambient_temperature 100(2)
_diffrn_measured_fraction_theta_full 0.961
_diffrn_measured_fraction_theta_max 0.961
_diffrn_measurement_device_type 'CCD area detector'
_diffrn_measurement_method 'phi and omega scans'
_diffrn_radiation_monochromator graphite
_diffrn_radiation_source 'fine-focus sealed tube'
_diffrn_radiation_type MoK\a
_diffrn_radiation_wavelength 0.71073
_diffrn_reflns_av_R_equivalents 0.0746
_diffrn_reflns_av_sigmaI/netI 0.1881
_diffrn_reflns_limit_h_max 25
_diffrn_reflns_limit_h_min -27
_diffrn_reflns_limit_k_max 18
_diffrn_reflns_limit_k_min -13
_diffrn_reflns_limit_l_max 21
_diffrn_reflns_limit_l_min -21
_diffrn_reflns_number 11827
_diffrn_reflns_theta_full 28.29
_diffrn_reflns_theta_max 28.29
_diffrn_reflns_theta_min 1.91
_diffrn_standards_decay_% 0
_exptl_absorpt_coefficient_mu 0.694
_exptl_absorpt_correction_T_max 1.000
_exptl_absorpt_correction_T_min 0.899
_exptl_absorpt_correction_type multi-scan
_exptl_absorpt_process_details 'Sadabs (Bruker)'
_exptl_crystal_colour green
_exptl_crystal_density_diffrn 1.609
_exptl_crystal_description parallelipiped
_exptl_crystal_F_000 1816
_exptl_crystal_size_max .2
_exptl_crystal_size_mid .1
_exptl_crystal_size_min .1
_refine_diff_density_max 0.801
_refine_diff_density_min -0.602
_refine_diff_density_rms 0.086
_refine_ls_extinction_method none
_refine_ls_goodness_of_fit_ref 0.888
_refine_ls_hydrogen_treatment mixed
_refine_ls_matrix_type full
_refine_ls_number_parameters 251
_refine_ls_number_reflns 4438
_refine_ls_number_restraints 91
_refine_ls_restrained_S_all 0.891
_refine_ls_R_factor_all 0.1711
_refine_ls_R_factor_gt 0.0611
_refine_ls_shift/su_max 0.047
_refine_ls_shift/su_mean 0.013
_refine_ls_structure_factor_coef Fsqd
_refine_ls_weighting_details 'calc w=1/[\s^2^(Fo^2^)+(0.0610P)^2^+0.0000P] where P=(Fo^2^+2Fc^2^)/3'
_refine_ls_weighting_scheme calc
_refine_ls_wR_factor_gt 0.1230
_refine_ls_wR_factor_ref 0.1530
_reflns_number_gt 1887
_reflns_number_total 4438
_reflns_threshold_expression >2sigma(I)
_cod_data_source_file ja029236osi20021108_042438.cif
_cod_data_source_block yr250
_cod_original_cell_volume 3719.7(12)
_cod_database_code 4113722

loop_
_symmetry_equiv_pos_as_xyz
'x, y, z'
'x, -y, z+1/2'
'x+1/2, y+1/2, z'
'x+1/2, -y+1/2, z+1/2'
'-x, -y, -z'
'-x, y, -z-1/2'
'-x+1/2, -y+1/2, -z'
'-x+1/2, y+1/2, -z-1/2'

loop_
_atom_site_label
_atom_site_type_symbol
_atom_site_fract_x
_atom_site_fract_y
_atom_site_fract_z
_atom_site_U_iso_or_equiv
_atom_site_adp_type
_atom_site_occupancy
_atom_site_symmetry_multiplicity
_atom_site_calc_flag
_atom_site_refinement_flags
_atom_site_disorder_assembly
_atom_site_disorder_group
Cu1 Cu 1.0000 0.72952(6) 0.2500 0.0233(2) Uani 1 2 d SU . .
N1 N 0.9798(2) 0.6234(3) 0.3100(3) 0.0230(9) Uani 1 1 d U C .
O1 O 0.9672(2) 0.8252(2) 0.3043(2) 0.0337(9) Uani 1 1 d U . .
O2 O 0.86967(18) 0.7570(2) 0.0811(2) 0.0278(8) Uani 1 1 d U . .
C1 C 0.9196(3) 0.8941(3) 0.2519(4) 0.0314(12) Uani 1 1 d U . .
C2 C 0.8618(3) 0.9080(3) 0.1407(4) 0.0273(11) Uani 1 1 d U . .
H2 H 0.8336 0.9670 0.1148 0.033 Uiso 1 1 calc R . .
C3 C 0.8426(3) 0.8391(3) 0.0638(3) 0.0250(10) Uani 1 1 d U . .
C4 C 0.9289(3) 0.6238(4) 0.3256(3) 0.0302(12) Uani 1 1 d DU . .
H4 H 0.9049 0.6811 0.3243 0.036 Uiso 1 1 calc R A 1
C8 C 1.0152(3) 0.5324(3) 0.3098(4) 0.0308(12) Uani 1 1 d U . .
H8 H 1.075(3) 0.545(3) 0.358(4) 0.037 Uiso 1 1 calc . B 1
C5 C 0.9078(7) 0.5254(9) 0.3470(9) 0.021(3) Uiso 0.466(13) 1 d PDU C 1
C6 C 0.9500(7) 0.4440(8) 0.3647(9) 0.020(3) Uiso 0.466(13) 1 d PDU C 1
C7 C 1.0099(9) 0.4452(8) 0.3542(11) 0.025(4) Uiso 0.466(13) 1 d PDU C 1
C9 C 1.0575(9) 0.3659(8) 0.3835(10) 0.038(3) Uiso 0.466(13) 1 d PDU C 1
H9 H 1.0987 0.3671 0.3779 0.046 Uiso 0.466(13) 1 calc PR C 1
C10 C 1.0465(9) 0.2827(9) 0.4217(11) 0.052(4) Uiso 0.466(13) 1 d PDU C 1
H10 H 1.0812 0.2293 0.4443 0.063 Uiso 0.466(13) 1 calc PR C 1
C11 C 0.9858(8) 0.2803(8) 0.4255(9) 0.038(3) Uiso 0.466(13) 1 d PDU C 1
H11 H 0.9758 0.2224 0.4455 0.046 Uiso 0.466(13) 1 calc PR C 1
C12 C 0.9372(7) 0.3589(8) 0.4017(9) 0.028(3) Uiso 0.466(13) 1 d PDU C 1
C13 C 0.8786(7) 0.3631(9) 0.4128(9) 0.040(4) Uiso 0.466(13) 1 d PDU C 1
H13 H 0.8681 0.3072 0.4350 0.048 Uiso 0.466(13) 1 calc PR C 1
C14 C 0.8349(7) 0.4445(10) 0.3934(9) 0.031(3) Uiso 0.466(13) 1 d PDU C 1
H14 H 0.7960 0.4444 0.4031 0.038 Uiso 0.466(13) 1 calc PR C 1
C15 C 0.8491(6) 0.5279(9) 0.3587(9) 0.029(3) Uiso 0.466(13) 1 d PDU C 1
H15 H 0.8193 0.5844 0.3437 0.035 Uiso 0.466(13) 1 calc PR C 1
C5' C 0.9015(6) 0.5538(7) 0.3531(8) 0.020(3) Uiso 0.534(13) 1 d PDU C 2
C6' C 0.9309(7) 0.4631(7) 0.3603(8) 0.021(3) Uiso 0.534(13) 1 d PDU C 2
C7' C 0.9855(8) 0.4484(7) 0.3401(10) 0.030(3) Uiso 0.534(13) 1 d PDU C 2
C9' C 1.0209(7) 0.3603(7) 0.3595(8) 0.037(3) Uiso 0.534(13) 1 d PDU C 2
H9' H 1.0592 0.3524 0.3492 0.045 Uiso 0.534(13) 1 calc PR C 2
C10' C 1.0024(7) 0.2820(7) 0.3940(9) 0.041(3) Uiso 0.534(13) 1 d PDU C 2
H10' H 1.0277 0.2220 0.4074 0.049 Uiso 0.534(13) 1 calc PR C 2
C11' C 0.9452(7) 0.2953(7) 0.4080(8) 0.036(3) Uiso 0.534(13) 1 d PDU C 2
H11' H 0.9291 0.2424 0.4268 0.043 Uiso 0.534(13) 1 calc PR C 2
C12' C 0.9117(6) 0.3843(7) 0.3949(8) 0.024(3) Uiso 0.534(13) 1 d PDU C 2
C13' C 0.8566(6) 0.3999(8) 0.4116(7) 0.023(3) Uiso 0.534(13) 1 d PDU C 2
H13' H 0.8397 0.3476 0.4302 0.027 Uiso 0.534(13) 1 calc PR C 2
C14' C 0.8258(6) 0.4896(8) 0.4018(8) 0.031(3) Uiso 0.534(13) 1 d PDU C 2
H14' H 0.7889 0.4981 0.4144 0.037 Uiso 0.534(13) 1 calc PR C 2
C15' C 0.8491(6) 0.5688(8) 0.3732(8) 0.030(3) Uiso 0.534(13) 1 d PDU C 2
H15' H 0.8291 0.6307 0.3679 0.037 Uiso 0.534(13) 1 calc PR C 2
C16 C 0.7831(3) 0.8702(3) -0.0559(4) 0.0302(11) Uani 1 1 d U . .
C17 C 0.9307(4) 0.9714(4) 0.3276(4) 0.0488(16) Uani 1 1 d U . .
F1 F 0.74601(17) 0.79719(19) -0.1243(2) 0.0410(8) Uani 1 1 d U . .
F2 F 0.82236(18) 0.9168(2) -0.0810(2) 0.0529(9) Uani 1 1 d U . .
F3 F 0.72436(17) 0.9279(2) -0.0791(2) 0.0432(8) Uani 1 1 d U . .
F4 F 1.0034(2) 1.0126(3) 0.3834(3) 0.0874(13) Uani 1 1 d U . .
F5 F 0.8755(2) 1.0400(2) 0.2762(2) 0.0718(12) Uani 1 1 d U . .
F6 F 0.9258(3) 0.9350(3) 0.3979(3) 0.0911(14) Uani 1 1 d U . .
C1S C 0.8056(7) 0.1815(8) 0.0493(10) 0.143(4) Uiso 1 1 d DU . .
H1S H 0.8472 0.1345 0.0845 0.172 Uiso 1 1 calc R . .
C2S C 0.7958(7) 0.2287(9) 0.1091(10) 0.167(5) Uiso 1 1 d DU . .
H2S H 0.8260 0.2109 0.1832 0.201 Uiso 1 1 calc R . .
C3S C 0.7415(8) 0.3055(9) 0.0668(12) 0.163(4) Uiso 1 1 d DU . .
C4S C 0.7275(9) 0.3385(10) 0.1190(11) 0.079(4) Uiso 0.50 1 d PDU . .
H4S1 H 0.7273 0.2883 0.1610 0.103 Uiso 0.50 1 calc PR . .
H4S2 H 0.6740 0.3695 0.0710 0.103 Uiso 0.50 1 calc PR . .
H4S3 H 0.7694 0.3857 0.1692 0.103 Uiso 0.50 1 calc PR . .

loop_
_atom_site_aniso_label
_atom_site_aniso_U_11
_atom_site_aniso_U_22
_atom_site_aniso_U_33
_atom_site_aniso_U_23
_atom_site_aniso_U_13
_atom_site_aniso_U_12
Cu1 0.0321(5) 0.0221(5) 0.0224(4) 0.000 0.0207(4) 0.000
N1 0.023(2) 0.028(2) 0.021(2) 0.0023(17) 0.0152(19) 0.0027(17)
O1 0.049(2) 0.030(2) 0.0232(17) 0.0053(15) 0.0243(18) 0.0115(17)
O2 0.0331(19) 0.026(2) 0.0249(17) -0.0026(14) 0.0191(15) 0.0026(14)
C1 0.043(3) 0.028(3) 0.026(3) -0.005(2) 0.024(3) 0.002(2)
C2 0.036(3) 0.025(3) 0.029(2) 0.001(2) 0.024(2) 0.006(2)
C3 0.022(3) 0.029(3) 0.025(2) 0.002(2) 0.016(2) 0.001(2)
C4 0.025(3) 0.047(3) 0.021(3) 0.010(2) 0.016(2) 0.004(2)
C8 0.042(3) 0.024(3) 0.028(3) 0.002(2) 0.024(3) 0.002(2)
C16 0.030(3) 0.034(3) 0.029(3) -0.001(2) 0.020(2) 0.003(2)
C17 0.070(4) 0.036(4) 0.032(3) -0.002(3) 0.030(3) 0.016(3)
F1 0.0407(18) 0.0421(18) 0.0267(15) -0.0061(13) 0.0159(14) 0.0040(13)
F2 0.043(2) 0.076(2) 0.0365(17) 0.0147(16) 0.0246(16) -0.0089(16)
F3 0.0344(18) 0.0439(19) 0.0358(17) -0.0037(14) 0.0159(15) 0.0123(14)
F4 0.081(3) 0.080(3) 0.073(3) -0.048(2) 0.038(2) -0.009(2)
F5 0.096(3) 0.052(2) 0.047(2) -0.0050(17) 0.038(2) 0.034(2)
F6 0.170(4) 0.076(3) 0.066(3) 0.014(2) 0.094(3) 0.044(3)

loop_
_atom_type_symbol
_atom_type_description
_atom_type_scat_dispersion_real
_atom_type_scat_dispersion_imag
_atom_type_scat_source
C C 0.0033 0.0016 'International Tables Vol C Tables 4.2.6.8 and 6.1.1.4'
H H 0.0000 0.0000 'International Tables Vol C Tables 4.2.6.8 and 6.1.1.4'
N N 0.0061 0.0033 'International Tables Vol C Tables 4.2.6.8 and 6.1.1.4'
O O 0.0106 0.0060 'International Tables Vol C Tables 4.2.6.8 and 6.1.1.4'
F F 0.0171 0.0103 'International Tables Vol C Tables 4.2.6.8 and 6.1.1.4'
Cu Cu 0.3201 1.2651 'International Tables Vol C Tables 4.2.6.8 and 6.1.1.4'

loop_
_geom_angle_atom_site_label_1
_geom_angle_atom_site_label_2
_geom_angle_atom_site_label_3
_geom_angle
_geom_angle_site_symmetry_1
_geom_angle_site_symmetry_3
O1 Cu1 O1 93.88(19) . 6_756
O1 Cu1 N1 172.26(15) . 6_756
O1 Cu1 N1 92.31(14) 6_756 6_756
O1 Cu1 N1 92.31(14) . .
O1 Cu1 N1 172.26(15) 6_756 .
N1 Cu1 N1 81.9(2) 6_756 .
O1 Cu1 O2 82.99(12) . 6_756
O1 Cu1 O2 84.10(12) 6_756 6_756
N1 Cu1 O2 102.28(13) 6_756 6_756
N1 Cu1 O2 92.06(12) . 6_756
O1 Cu1 O2 84.10(12) . .
O1 Cu1 O2 82.99(12) 6_756 .
N1 Cu1 O2 92.06(12) 6_756 .
N1 Cu1 O2 102.28(13) . .
O2 Cu1 O2 161.05(15) 6_756 .
C4 N1 C8 120.8(4) . .
C4 N1 Cu1 125.9(3) . .
C8 N1 Cu1 111.7(3) . .
C1 O1 Cu1 126.9(3) . .
C3 O2 Cu1 116.6(3) . .
O1 C1 C2 129.6(4) . .
O1 C1 C17 112.0(4) . .
C2 C1 C17 118.4(4) . .
C1 C2 C3 123.2(4) . .
O2 C3 C2 128.1(4) . .
O2 C3 C16 115.8(4) . .
C2 C3 C16 116.1(4) . .
N1 C4 C5' 132.2(6) . .
N1 C4 C5 116.8(6) . .
C5' C4 C5 16.0(6) . .
C7 C8 N1 121.0(6) . .
C7 C8 C7' 15.4(7) . .
N1 C8 C7' 109.4(6) . .
C7 C8 C8 119.7(5) . 6_756
N1 C8 C8 101.3(3) . 6_756
C7' C8 C8 116.8(5) . 6_756
C6 C5 C15 122.0(10) . .
C6 C5 C4 122.4(9) . .
C15 C5 C4 115.3(10) . .
C5 C6 C7 120.1(10) . .
C5 C6 C12 119.9(10) . .
C7 C6 C12 119.9(9) . .
C9 C7 C6 119.2(10) . .
C9 C7 C8 124.7(11) . .
C6 C7 C8 116.1(9) . .
C7 C9 C10 121.4(11) . .
C11 C10 C9 118.9(11) . .
C10 C11 C12 123.1(11) . .
C13 C12 C11 125.7(11) . .
C13 C12 C6 117.0(10) . .
C11 C12 C6 117.3(10) . .
C14 C13 C12 123.4(11) . .
C13 C14 C15 118.9(10) . .
C5 C15 C14 118.7(10) . .
C4 C5' C15' 124.2(9) . .
C4 C5' C6' 114.7(8) . .
C15' C5' C6' 121.2(9) . .
C5' C6' C12' 120.8(9) . .
C5' C6' C7' 120.8(9) . .
C12' C6' C7' 118.2(9) . .
C9' C7' C6' 119.7(10) . .
C9' C7' C8 118.0(10) . .
C6' C7' C8 121.8(8) . .
C7' C9' C10' 122.4(10) . .
C9' C10' C11' 117.8(9) . .
C12' C11' C10' 121.3(9) . .
C11' C12' C13' 122.4(9) . .
C11' C12' C6' 120.4(9) . .
C13' C12' C6' 117.2(9) . .
C14' C13' C12' 121.7(9) . .
C13' C14' C15' 120.5(9) . .
C5' C15' C14' 118.4(9) . .
F2 C16 F1 106.8(4) . .
F2 C16 F3 107.0(4) . .
F1 C16 F3 106.6(4) . .
F2 C16 C3 110.3(4) . .
F1 C16 C3 112.7(4) . .
F3 C16 C3 113.0(4) . .
F6 C17 F5 106.2(5) . .
F6 C17 F4 107.9(5) . .
F5 C17 F4 107.0(5) . .
F6 C17 C1 110.7(5) . .
F5 C17 C1 114.0(4) . .
F4 C17 C1 110.7(5) . .
C2S C1S C3S 125.4(12) . 7_655
C1S C2S C3S 121.4(12) . .
C4S C3S C2S 119.0(16) . .
C4S C3S C1S 126.3(16) . 7_655
C2S C3S C1S 112.9(11) . 7_655

loop_
_geom_bond_atom_site_label_1
_geom_bond_atom_site_label_2
_geom_bond_distance
_geom_bond_site_symmetry_2
Cu1 O1 1.970(3) .
Cu1 O1 1.970(3) 6_756
Cu1 N1 1.975(4) 6_756
Cu1 N1 1.975(4) .
Cu1 O2 2.350(3) 6_756
Cu1 O2 2.350(3) .
N1 C4 1.277(5) .
N1 C8 1.491(6) .
O1 C1 1.257(5) .
O2 C3 1.240(5) .
C1 C2 1.379(6) .
C1 C17 1.533(7) .
C2 C3 1.407(6) .
C3 C16 1.532(6) .
C4 C5' 1.361(10) .
C4 C5 1.562(12) .
C8 C7 1.461(12) .
C8 C7' 1.565(12) .
C8 C8 1.583(9) 6_756
C5 C6 1.373(14) .
C5 C15 1.399(15) .
C6 C7 1.409(15) .
C6 C12 1.441(15) .
C7 C9 1.377(14) .
C9 C10 1.411(14) .
C10 C11 1.353(15) .
C11 C12 1.395(14) .
C12 C13 1.389(14) .
C13 C14 1.383(14) .
C14 C15 1.415(14) .
C5' C15' 1.381(13) .
C5' C6' 1.396(13) .
C6' C12' 1.418(13) .
C6' C7' 1.428(14) .
C7' C9' 1.379(13) .
C9' C10' 1.404(13) .
C10' C11' 1.404(14) .
C11' C12' 1.392(12) .
C12' C13' 1.399(12) .
C13' C14' 1.386(13) .
C14' C15' 1.416(12) .
C16 F2 1.325(5) .
C16 F1 1.327(5) .
C16 F3 1.339(5) .
C17 F6 1.311(6) .
C17 F5 1.324(6) .
C17 F4 1.331(7) .
C1S C2S 1.297(12) .
C1S C3S 1.448(14) 7_655
C2S C3S 1.401(13) .
C3S C4S 1.162(13) .
C3S C1S 1.448(14) 7_655
